data_7205191
loop_
_publ_author_name
'Gutov, Oleksii V.'
'Rusanov, Eduard B.'
'Kudryavtsev, Alexey A.'
'Garasevych, Sergey G.'
'Slobodyanyuk, Olexandr V.'
'Yashchuk, Valerii M.'
'Chernega, Alexander N.'

_publ_section_title
;
 Luminescence induced by strong cation--anion \p--\p interactions in
 crystals of viologen analogues
;
_journal_issue 5
_journal_name_full CrystEngComm
_journal_page_first 1373
_journal_paper_doi 10.1039/c0ce00191k
_journal_volume 13
_journal_year 2011
_chemical_formula_sum 'C37 H40 N2 O7 S2'
_chemical_formula_weight 688.83
_chemical_name_common
;
1,4-bis(2-(1-methyl-pyridinium-4-yl)vinyl)benzene di-4-
methylbenzenesulphonate - methanol (2:1)
;
_chemical_name_systematic
;
?
;
_space_group_IT_number 2
_symmetry_space_group_name_Hall '-P 1'
_symmetry_space_group_name_H-M 'P -1'
_atom_sites_solution_hydrogens geom
_atom_sites_solution_primary direct
_atom_sites_solution_secondary difmap
_audit_creation_date 2010-02-17T14:23:22-00:00
_audit_creation_method 'WinGX routine CIF_UPDATE'
_cell_angle_alpha 88.107(2)
_cell_angle_beta 87.121(2)
_cell_angle_gamma 63.853(2)
_cell_formula_units_Z 2
_cell_length_a 10.9786(3)
_cell_length_b 12.2743(4)
_cell_length_c 14.0937(4)
_cell_measurement_temperature 293(2)
_cell_volume 1702.56(9)
_computing_structure_refinement 'SHELXL-97 (Sheldrick, 1997)'
_computing_structure_solution 'SHELXS-97 (Sheldrick, 1990)'
_diffrn_ambient_temperature 293(2)
_diffrn_measured_fraction_theta_full 0.73
_diffrn_measured_fraction_theta_max 0.73
_diffrn_radiation_monochromator graphite
_diffrn_radiation_type MoK\a
_diffrn_radiation_wavelength 0.71073
_diffrn_reflns_av_R_equivalents 0.0414
_diffrn_reflns_av_unetI/netI 0.1166
_diffrn_reflns_limit_h_max 13
_diffrn_reflns_limit_h_min -13
_diffrn_reflns_limit_k_max 15
_diffrn_reflns_limit_k_min -15
_diffrn_reflns_limit_l_max 17
_diffrn_reflns_limit_l_min -17
_diffrn_reflns_number 9972
_diffrn_reflns_theta_full 26.41
_diffrn_reflns_theta_max 26.41
_diffrn_reflns_theta_min 1.45
_exptl_absorpt_coefficient_mu 0.209
_exptl_crystal_colour yellow
_exptl_crystal_density_diffrn 1.344
_exptl_crystal_density_method 'not measured'
_exptl_crystal_description block
_exptl_crystal_F_000 728
_exptl_crystal_size_max 0.5
_exptl_crystal_size_mid 0.37
_exptl_crystal_size_min 0.25
_refine_diff_density_max 0.314
_refine_diff_density_min -0.302
_refine_diff_density_rms 0.075
_refine_ls_extinction_coef 0.0092(17)
_refine_ls_extinction_expression Fc^*^=kFc[1+0.001xFc^2^\l^3^/sin(2\q)]^-1/4^
_refine_ls_extinction_method SHELXL
_refine_ls_goodness_of_fit_ref 0.899
_refine_ls_hydrogen_treatment mixed
_refine_ls_matrix_type full
_refine_ls_number_parameters 457
_refine_ls_number_reflns 5107
_refine_ls_number_restraints 0
_refine_ls_restrained_S_all 0.899
_refine_ls_R_factor_all 0.1066
_refine_ls_R_factor_gt 0.0615
_refine_ls_shift/su_max 0
_refine_ls_shift/su_mean 0
_refine_ls_structure_factor_coef Fsqd
_refine_ls_weighting_details 'calc w=1/[\s^2^(Fo^2^)+(0.0880P)^2^+0.0000P] where P=(Fo^2^+2Fc^2^)/3'
_refine_ls_weighting_scheme calc
_refine_ls_wR_factor_gt 0.1568
_refine_ls_wR_factor_ref 0.1757
_reflns_number_gt 2921
_reflns_number_total 5107
_reflns_threshold_expression >2sigma(I)
_cod_data_source_file C0CE00191K.TXT
_cod_data_source_block gut19
_cod_database_code 7205191

loop_
_symmetry_equiv_pos_as_xyz
'x, y, z'
'-x, -y, -z'

loop_
_atom_site_label
_atom_site_type_symbol
_atom_site_fract_x
_atom_site_fract_y
_atom_site_fract_z
_atom_site_U_iso_or_equiv
_atom_site_adp_type
_atom_site_occupancy
_atom_site_symmetry_multiplicity
_atom_site_calc_flag
_atom_site_refinement_flags
_atom_site_disorder_assembly
_atom_site_disorder_group
N1 N 0.6403(4) 0.1528(3) 0.5969(2) 0.0410(9) Uani 1 1 d . . .
N2 N 1.2002(4) 0.4913(3) -0.3750(2) 0.0369(8) Uani 1 1 d . . .
C1 C 0.7703(5) 0.1275(4) 0.5711(3) 0.0436(10) Uani 1 1 d . . .
H1 H 0.8382 0.0903 0.6145 0.052 Uiso 1 1 calc R . .
C2 C 0.8025(5) 0.1561(4) 0.4823(3) 0.0413(10) Uani 1 1 d . . .
H2 H 0.8924 0.138 0.4657 0.05 Uiso 1 1 calc R . .
C3 C 0.7027(4) 0.2122(4) 0.4155(3) 0.0360(9) Uani 1 1 d . . .
C4 C 0.5696(5) 0.2383(4) 0.4452(3) 0.0434(10) Uani 1 1 d . . .
H4 H 0.4995 0.2765 0.4036 0.052 Uiso 1 1 calc R . .
C5 C 0.5421(5) 0.2077(4) 0.5353(3) 0.0444(11) Uani 1 1 d . . .
H5 H 0.4529 0.2255 0.554 0.053 Uiso 1 1 calc R . .
C6 C 0.7295(4) 0.2437(4) 0.3188(3) 0.0402(10) Uani 1 1 d . . .
H6 H 0.6574 0.2745 0.2781 0.048 Uiso 1 1 calc R . .
C7 C 0.8494(4) 0.2315(4) 0.2847(3) 0.0367(9) Uani 1 1 d . . .
H7 H 0.9206 0.1983 0.326 0.044 Uiso 1 1 calc R . .
C8 C 0.8820(4) 0.2643(4) 0.1904(3) 0.0354(9) Uani 1 1 d . . .
C9 C 1.0049(4) 0.2723(4) 0.1749(3) 0.0369(9) Uani 1 1 d . . .
H9 H 1.0635 0.2544 0.2247 0.044 Uiso 1 1 calc R . .
C10 C 1.0411(4) 0.3059(4) 0.0884(3) 0.0354(9) Uani 1 1 d . . .
C11 C 0.9565(4) 0.3304(4) 0.0108(3) 0.0325(8) Uani 1 1 d . . .
C12 C 0.8349(4) 0.3207(4) 0.0257(3) 0.0381(9) Uani 1 1 d . . .
H12 H 0.7777 0.336 -0.0246 0.046 Uiso 1 1 calc R . .
C13 C 0.7980(4) 0.2892(4) 0.1131(3) 0.0403(10) Uani 1 1 d . . .
H13 H 0.7159 0.2843 0.121 0.048 Uiso 1 1 calc R . .
C14 C 0.9919(4) 0.3646(4) -0.0825(3) 0.0341(9) Uani 1 1 d . . .
H14 H 0.9281 0.3826 -0.1288 0.041 Uiso 1 1 calc R . .
C15 C 1.1056(4) 0.3730(4) -0.1088(3) 0.0348(9) Uani 1 1 d . . .
H15 H 1.1709 0.353 -0.0635 0.042 Uiso 1 1 calc R . .
C16 C 1.2908(4) 0.4516(4) -0.3056(3) 0.0380(10) Uani 1 1 d . . .
H16 H 1.3751 0.4516 -0.3165 0.046 Uiso 1 1 calc R . .
C17 C 1.2621(4) 0.4122(4) -0.2209(3) 0.0383(9) Uani 1 1 d . . .
H17 H 1.3267 0.3857 -0.1746 0.046 Uiso 1 1 calc R . .
C18 C 1.1367(4) 0.4103(3) -0.2017(3) 0.0333(9) Uani 1 1 d . . .
C19 C 1.0460(4) 0.4497(4) -0.2760(3) 0.0343(9) Uani 1 1 d . . .
H19 H 0.9626 0.4475 -0.2676 0.041 Uiso 1 1 calc R . .
C20 C 1.0774(4) 0.4912(4) -0.3599(3) 0.0386(9) Uani 1 1 d . . .
H20 H 1.0143 0.5196 -0.4072 0.046 Uiso 1 1 calc R . .
C21 C 1.2304(5) 0.5375(5) -0.4660(3) 0.0514(12) Uani 1 1 d . . .
H21A H 1.1546 0.5609 -0.5063 0.077 Uiso 1 1 calc R . .
H21B H 1.3096 0.4753 -0.4963 0.077 Uiso 1 1 calc R . .
H21C H 1.2466 0.6067 -0.4551 0.077 Uiso 1 1 calc R . .
C22 C 0.6063(6) 0.1175(5) 0.6917(3) 0.0581(14) Uani 1 1 d . . .
H22A H 0.6871 0.0796 0.7273 0.087 Uiso 1 1 calc R . .
H22B H 0.5679 0.0615 0.6852 0.087 Uiso 1 1 calc R . .
H22C H 0.5417 0.1883 0.7244 0.087 Uiso 1 1 calc R . .
S1 S 0.35030(10) 0.58326(9) 0.26176(7) 0.0371(3) Uani 1 1 d . . .
O1 O 0.2069(3) 0.6520(3) 0.2795(3) 0.0746(13) Uani 1 1 d . . .
O2 O 0.4256(3) 0.5406(3) 0.34743(19) 0.0468(8) Uani 1 1 d . . .
O3 O 0.4092(4) 0.6440(3) 0.1981(2) 0.0543(9) Uani 1 1 d . . .
C45 C 0.3697(3) 0.4524(3) 0.2017(2) 0.0280(8) Uani 1 1 d . . .
C46 C 0.4247(4) 0.4298(4) 0.1104(3) 0.0384(9) Uani 1 1 d . . .
C47 C 0.4379(5) 0.3263(4) 0.0638(3) 0.0460(11) Uani 1 1 d . . .
H47 H 0.4726 0.3124 0.0014 0.055 Uiso 1 1 calc R . .
C48 C 0.3997(4) 0.2443(4) 0.1099(3) 0.0448(11) Uani 1 1 d . . .
C49 C 0.3464(4) 0.2667(4) 0.2012(3) 0.0393(10) Uani 1 1 d . . .
H49 H 0.3201 0.2118 0.232 0.047 Uiso 1 1 calc R . .
C50 C 0.3311(4) 0.3689(3) 0.2480(3) 0.0322(8) Uani 1 1 d . . .
H50 H 0.2953 0.3825 0.3101 0.039 Uiso 1 1 calc R . .
C51 C 0.4178(6) 0.1294(5) 0.0608(5) 0.079(2) Uani 1 1 d . . .
H51A H 0.3857 0.0836 0.1028 0.119 Uiso 1 1 calc R . .
H51B H 0.5123 0.0813 0.0445 0.119 Uiso 1 1 calc R . .
H51C H 0.3669 0.1506 0.0041 0.119 Uiso 1 1 calc R . .
S2 S 0.20915(10) 0.19386(8) 0.45759(6) 0.0289(3) Uani 1 1 d . . .
O7 O 0.1012(4) 0.1833(4) 0.4138(2) 0.0744(12) Uani 1 1 d . . .
O8 O 0.1901(4) 0.3168(3) 0.4680(2) 0.0581(10) Uani 1 1 d . . .
O9 O 0.3401(3) 0.1189(3) 0.4145(2) 0.0552(8) Uani 1 1 d . . .
C59 C 0.2114(4) 0.1368(3) 0.5750(2) 0.0265(8) Uani 1 1 d . . .
C60 C 0.3302(4) 0.0549(3) 0.6136(3) 0.0310(8) Uani 1 1 d . . .
C61 C 0.3304(4) 0.0150(4) 0.7064(3) 0.0378(9) Uani 1 1 d . . .
C62 C 0.2120(4) 0.0559(3) 0.7623(3) 0.0353(9) Uani 1 1 d . . .
C63 C 0.0931(4) 0.1380(4) 0.7227(3) 0.0350(9) Uani 1 1 d . . .
C64 C 0.0913(4) 0.1788(3) 0.6311(2) 0.0293(8) Uani 1 1 d . . .
H64 H 0.0101 0.2344 0.6061 0.035 Uiso 1 1 calc R . .
C65 C 0.2127(5) 0.0123(5) 0.8639(3) 0.0520(12) Uani 1 1 d . . .
H65A H 0.2938 -0.0613 0.8732 0.078 Uiso 1 1 calc R . .
H65B H 0.1347 -0.0026 0.877 0.078 Uiso 1 1 calc R . .
H65C H 0.2101 0.0732 0.9061 0.078 Uiso 1 1 calc R . .
O14 O 0.3047(4) 0.8603(4) 0.0891(3) 0.0714(11) Uani 1 1 d . . .
H14A H 0.3222 0.7904 0.1052 0.107 Uiso 1 1 calc R . .
C74 C 0.1669(6) 0.9342(6) 0.1062(4) 0.0692(15) Uani 1 1 d . . .
H74A H 0.144 0.9296 0.1723 0.104 Uiso 1 1 calc R . .
H74B H 0.1148 0.9075 0.0688 0.104 Uiso 1 1 calc R . .
H74C H 0.147 1.0166 0.0892 0.104 Uiso 1 1 calc R . .
H46 H 0.444(4) 0.496(4) 0.084(3) 0.042(11) Uiso 1 1 d . . .
H61 H 0.413(5) -0.043(4) 0.724(3) 0.041(11) Uiso 1 1 d . . .
H60 H 0.404(4) 0.025(4) 0.571(3) 0.030(10) Uiso 1 1 d . . .
H10 H 1.123(4) 0.315(3) 0.078(2) 0.021(9) Uiso 1 1 d . . .
H63 H 0.013(5) 0.165(4) 0.759(3) 0.036(11) Uiso 1 1 d . . .

loop_
_atom_site_aniso_label
_atom_site_aniso_U_11
_atom_site_aniso_U_22
_atom_site_aniso_U_33
_atom_site_aniso_U_23
_atom_site_aniso_U_13
_atom_site_aniso_U_12
N1 0.058(3) 0.043(2) 0.0358(18) -0.0029(16) -0.0049(17) -0.035(2)
N2 0.039(2) 0.0380(19) 0.0395(18) -0.0051(15) 0.0008(15) -0.0218(18)
C1 0.045(3) 0.039(2) 0.049(2) 0.004(2) -0.015(2) -0.019(2)
C2 0.042(3) 0.039(2) 0.047(2) 0.0052(19) -0.008(2) -0.021(2)
C3 0.039(2) 0.032(2) 0.040(2) -0.0001(17) -0.0047(18) -0.018(2)
C4 0.039(3) 0.045(2) 0.047(2) -0.005(2) -0.0082(19) -0.018(2)
C5 0.040(3) 0.051(3) 0.047(2) -0.007(2) 0.001(2) -0.025(2)
C6 0.033(2) 0.037(2) 0.049(2) 0.0016(19) -0.0123(19) -0.013(2)
C7 0.032(2) 0.035(2) 0.040(2) 0.0010(18) -0.0111(18) -0.012(2)
C8 0.035(2) 0.032(2) 0.037(2) -0.0061(17) -0.0009(17) -0.012(2)
C9 0.033(2) 0.043(2) 0.032(2) -0.0041(18) -0.0083(17) -0.014(2)
C10 0.029(2) 0.038(2) 0.035(2) -0.0019(18) -0.0050(17) -0.011(2)
C11 0.032(2) 0.030(2) 0.0336(19) -0.0052(16) -0.0041(17) -0.0108(19)
C12 0.030(2) 0.043(2) 0.042(2) 0.0030(19) -0.0110(18) -0.015(2)
C13 0.027(2) 0.044(2) 0.051(2) 0.003(2) -0.0059(18) -0.017(2)
C14 0.032(2) 0.036(2) 0.0335(19) -0.0016(17) -0.0089(17) -0.0132(19)
C15 0.030(2) 0.035(2) 0.036(2) 0.0011(17) -0.0102(17) -0.0099(19)
C16 0.026(2) 0.040(2) 0.048(2) -0.008(2) 0.0014(18) -0.014(2)
C17 0.031(2) 0.035(2) 0.047(2) 0.0012(19) -0.0089(19) -0.012(2)
C18 0.029(2) 0.031(2) 0.038(2) -0.0059(17) -0.0036(17) -0.0105(19)
C19 0.024(2) 0.040(2) 0.038(2) -0.0041(18) 0.0005(16) -0.0124(19)
C20 0.031(2) 0.043(2) 0.040(2) -0.0061(19) -0.0050(18) -0.014(2)
C21 0.065(3) 0.057(3) 0.042(2) -0.006(2) 0.009(2) -0.037(3)
C22 0.084(4) 0.067(3) 0.038(2) -0.003(2) -0.003(2) -0.046(3)
S1 0.0258(6) 0.0328(6) 0.0506(6) -0.0103(5) -0.0043(4) -0.0100(5)
O1 0.0237(17) 0.064(2) 0.125(3) -0.058(3) 0.0029(19) -0.0059(18)
O2 0.0452(19) 0.063(2) 0.0401(16) -0.0099(15) -0.0046(13) -0.0306(18)
O3 0.068(2) 0.0395(17) 0.064(2) 0.0093(15) -0.0123(17) -0.0308(18)
C45 0.0140(17) 0.0313(19) 0.0342(19) -0.0014(16) -0.0056(15) -0.0052(16)
C46 0.030(2) 0.043(2) 0.041(2) 0.000(2) 0.0010(18) -0.015(2)
C47 0.031(2) 0.055(3) 0.040(2) -0.020(2) 0.0039(18) -0.007(2)
C48 0.030(2) 0.035(2) 0.061(3) -0.018(2) -0.014(2) -0.005(2)
C49 0.027(2) 0.031(2) 0.059(3) -0.001(2) -0.0067(19) -0.0118(19)
C50 0.0203(19) 0.035(2) 0.038(2) -0.0004(17) -0.0040(16) -0.0085(18)
C51 0.044(3) 0.055(3) 0.125(5) -0.057(4) -0.007(3) -0.005(3)
S2 0.0281(5) 0.0281(5) 0.0290(5) -0.0003(4) -0.0013(4) -0.0111(4)
O7 0.081(3) 0.138(4) 0.0434(18) 0.034(2) -0.0313(17) -0.083(3)
O8 0.097(3) 0.0316(17) 0.0435(17) 0.0027(14) 0.0037(17) -0.0270(19)
O9 0.0408(19) 0.054(2) 0.0454(17) 0.0057(15) 0.0130(15) 0.0000(17)
C59 0.024(2) 0.0202(17) 0.0342(19) -0.0027(15) -0.0014(15) -0.0090(17)
C60 0.022(2) 0.027(2) 0.039(2) 0.0029(17) -0.0025(17) -0.0063(18)
C61 0.028(2) 0.029(2) 0.050(2) 0.0082(19) -0.009(2) -0.006(2)
C62 0.043(3) 0.031(2) 0.035(2) 0.0030(17) -0.0058(18) -0.019(2)
C63 0.030(2) 0.031(2) 0.038(2) -0.0036(18) 0.0054(18) -0.009(2)
C64 0.021(2) 0.0272(19) 0.0345(19) 0.0023(16) -0.0012(16) -0.0063(17)
C65 0.063(3) 0.051(3) 0.042(2) 0.017(2) -0.008(2) -0.026(3)
O14 0.077(3) 0.073(3) 0.059(2) 0.009(2) 0.0037(19) -0.030(2)
C74 0.064(4) 0.068(4) 0.062(3) 0.009(3) -0.003(3) -0.017(3)

loop_
_atom_type_symbol
_atom_type_description
_atom_type_scat_dispersion_real
_atom_type_scat_dispersion_imag
_atom_type_scat_source
C C 0.0033 0.0016 'International Tables Vol C Tables 4.2.6.8 and 6.1.1.4'
N N 0.0061 0.0033 'International Tables Vol C Tables 4.2.6.8 and 6.1.1.4'
O O 0.0106 0.006 'International Tables Vol C Tables 4.2.6.8 and 6.1.1.4'
S S 0.1246 0.1234 'International Tables Vol C Tables 4.2.6.8 and 6.1.1.4'
H H 0 0 'International Tables Vol C Tables 4.2.6.8 and 6.1.1.4'

loop_
_geom_angle_atom_site_label_1
_geom_angle_atom_site_label_2
_geom_angle_atom_site_label_3
_geom_angle
_geom_angle_site_symmetry_1
_geom_angle_site_symmetry_3
_geom_angle_publ_flag
C5 N1 C1 120.0(4) . . ?
C5 N1 C22 119.5(4) . . ?
C1 N1 C22 120.5(4) . . ?
C16 N2 C20 119.6(3) . . ?
C16 N2 C21 121.4(4) . . ?
C20 N2 C21 119.0(4) . . ?
N1 C1 C2 120.5(4) . . ?
C1 C2 C3 121.1(4) . . ?
C4 C3 C2 116.6(4) . . ?
C4 C3 C6 119.1(4) . . ?
C2 C3 C6 124.3(4) . . ?
C5 C4 C3 120.2(4) . . ?
N1 C5 C4 121.5(4) . . ?
C7 C6 C3 124.5(4) . . ?
C6 C7 C8 127.3(4) . . ?
C13 C8 C9 117.4(4) . . ?
C13 C8 C7 124.2(4) . . ?
C9 C8 C7 118.4(3) . . ?
C10 C9 C8 121.8(4) . . ?
C9 C10 C11 120.6(4) . . ?
C12 C11 C10 117.8(4) . . ?
C12 C11 C14 119.9(3) . . ?
C10 C11 C14 122.4(4) . . ?
C13 C12 C11 121.4(3) . . ?
C12 C13 C8 121.0(4) . . ?
C15 C14 C11 127.1(4) . . ?
C14 C15 C18 125.9(4) . . ?
C17 C16 N2 121.6(4) . . ?
C16 C17 C18 121.1(4) . . ?
C17 C18 C19 115.9(4) . . ?
C17 C18 C15 120.1(3) . . ?
C19 C18 C15 124.0(3) . . ?
C20 C19 C18 121.5(4) . . ?
N2 C20 C19 120.4(4) . . ?
O1 S1 O2 113.5(2) . . ?
O1 S1 O3 113.6(2) . . ?
O2 S1 O3 111.54(18) . . ?
O1 S1 C45 105.51(17) . . ?
O2 S1 C45 106.20(18) . . ?
O3 S1 C45 105.80(17) . . ?
C46 C45 C50 119.4(3) . . ?
C46 C45 S1 120.9(3) . . ?
C50 C45 S1 119.7(3) . . ?
C45 C46 C47 120.0(4) . . ?
C48 C47 C46 120.3(4) . . ?
C49 C48 C47 119.4(3) . . ?
C49 C48 C51 119.9(5) . . ?
C47 C48 C51 120.7(4) . . ?
C48 C49 C50 121.2(4) . . ?
C49 C50 C45 119.7(3) . . ?
O7 S2 O9 113.0(2) . . ?
O7 S2 O8 114.5(3) . . ?
O9 S2 O8 111.4(2) . . ?
O7 S2 C59 105.86(17) . . ?
O9 S2 C59 105.86(19) . . ?
O8 S2 C59 105.38(16) . . ?
C60 C59 C64 119.0(4) . . ?
C60 C59 S2 121.3(3) . . ?
C64 C59 S2 119.7(3) . . ?
C59 C60 C61 120.3(4) . . ?
C60 C61 C62 121.1(4) . . ?
C61 C62 C63 118.1(4) . . ?
C61 C62 C65 121.0(4) . . ?
C63 C62 C65 120.9(4) . . ?
C64 C63 C62 121.5(4) . . ?
C63 C64 C59 120.0(4) . . ?

loop_
_geom_bond_atom_site_label_1
_geom_bond_atom_site_label_2
_geom_bond_distance
_geom_bond_site_symmetry_2
_geom_bond_publ_flag
N1 C5 1.337(6) . ?
N1 C1 1.352(5) . ?
N1 C22 1.472(5) . ?
N2 C16 1.350(5) . ?
N2 C20 1.354(5) . ?
N2 C21 1.468(5) . ?
C1 C2 1.360(6) . ?
C2 C3 1.400(6) . ?
C3 C4 1.395(6) . ?
C3 C6 1.456(6) . ?
C4 C5 1.370(6) . ?
C6 C7 1.324(6) . ?
C7 C8 1.449(5) . ?
C8 C13 1.401(5) . ?
C8 C9 1.402(5) . ?
C9 C10 1.371(6) . ?
C10 C11 1.407(5) . ?
C11 C12 1.397(5) . ?
C11 C14 1.453(5) . ?
C12 C13 1.373(6) . ?
C14 C15 1.330(5) . ?
C15 C18 1.447(5) . ?
C16 C17 1.348(6) . ?
C17 C18 1.399(5) . ?
C18 C19 1.402(5) . ?
C19 C20 1.360(5) . ?
S1 O1 1.434(3) . ?
S1 O2 1.446(3) . ?
S1 O3 1.450(3) . ?
S1 C45 1.764(4) . ?
C45 C46 1.376(5) . ?
C45 C50 1.404(5) . ?
C46 C47 1.397(6) . ?
C47 C48 1.383(7) . ?
C48 C49 1.371(6) . ?
C48 C51 1.520(6) . ?
C49 C50 1.377(5) . ?
S2 O7 1.420(3) . ?
S2 O9 1.438(3) . ?
S2 O8 1.440(3) . ?
S2 C59 1.773(4) . ?
C59 C60 1.373(5) . ?
C59 C64 1.397(5) . ?
C60 C61 1.382(6) . ?
C61 C62 1.382(6) . ?
C62 C63 1.381(6) . ?
C62 C65 1.512(5) . ?
C63 C64 1.367(5) . ?
O14 C74 1.392(7) . ?

loop_
_cod_related_entry_id
_cod_related_entry_database
_cod_related_entry_code
1 ChemSpider 30653723
